data_7203929
loop_
_publ_author_name
'Edwin Weber'
'Thomas Hens'
'Thomas Brehmer'
'Ingeborg Cs\"oregh'

_publ_section_title
;
 Crystalline inclusion compounds of hosts composed of anthracene,
 ethylene and crowded alcoholic building blocks
;
_journal_issue 2
_journal_name_full 'J. Chem. Soc., Perkin Trans. 2'
_journal_page_first 235
_journal_page_last 241
_journal_paper_doi 10.1039/a908151h
_journal_year 2000
_chemical_formula_sum 'C25 H19 O2'
_chemical_formula_weight 351.40
_chemical_name_systematic
; 
 ? 
;
_space_group_IT_number 2
_symmetry_cell_setting triclinic
_symmetry_space_group_name_Hall '-P 1'
_symmetry_space_group_name_H-M 'P -1'
_atom_sites_solution_hydrogens geom
_atom_sites_solution_primary direct
_atom_sites_solution_secondary difmap
_audit_creation_method SHELXL
_cell_angle_alpha 82.33(2)
_cell_angle_beta 71.63(2)
_cell_angle_gamma 76.64(2)
_cell_formula_units_Z 2
_cell_length_a 8.4000(10)
_cell_length_b 8.8800(10)
_cell_length_c 13.450(2)
_cell_measurement_reflns_used 5000
_cell_measurement_temperature 102(2)
_cell_measurement_theta_max 51.8
_cell_measurement_theta_min 4.7
_cell_volume 924.4(2)
_computing_structure_refinement 'SHELXL-93 (Sheldrick, 1993)'
_computing_structure_solution 'SHELXS-86 (Sheldrick, 1990)'
_diffrn_ambient_temperature 100(2)
_diffrn_measurement_device 'STOE IDPS (Stoe &Cie, GmbH)'
_diffrn_measurement_method 'image plate'
_diffrn_radiation_monochromator graphite
_diffrn_radiation_source 'fine-focus sealed tube'
_diffrn_radiation_type MoKa
_diffrn_radiation_wavelength 0.71073
_diffrn_reflns_av_R_equivalents 0.0222
_diffrn_reflns_av_sigmaI/netI 0.0318
_diffrn_reflns_limit_h_max 10
_diffrn_reflns_limit_h_min -10
_diffrn_reflns_limit_k_max 10
_diffrn_reflns_limit_k_min -10
_diffrn_reflns_limit_l_max 16
_diffrn_reflns_limit_l_min -16
_diffrn_reflns_number 5935
_diffrn_reflns_theta_max 26.09
_diffrn_reflns_theta_min 2.61
_exptl_absorpt_coefficient_mu 0.079
_exptl_absorpt_correction_type 'no abs corr'
_exptl_crystal_colour yellow
_exptl_crystal_density_diffrn 1.263
_exptl_crystal_F_000 370
_exptl_crystal_size_max 0.40
_exptl_crystal_size_mid 0.32
_exptl_crystal_size_min 0.10
_refine_diff_density_max .208
_refine_diff_density_min -.204
_refine_diff_density_rms .043
_refine_ls_extinction_method none
_refine_ls_goodness_of_fit_all 1.052
_refine_ls_goodness_of_fit_obs 1.097
_refine_ls_matrix_type full
_refine_ls_number_parameters 265
_refine_ls_number_reflns 3328
_refine_ls_number_restraints 0
_refine_ls_restrained_S_all 1.060
_refine_ls_restrained_S_obs 1.097
_refine_ls_R_factor_all 0.0462
_refine_ls_R_factor_obs 0.0348
_refine_ls_shift/esd_max 0.048
_refine_ls_shift/esd_mean 0.003
_refine_ls_structure_factor_coef Fsqd
_refine_ls_weighting_details 'w=1/[s^2^(Fo^2^)+( 0.0660P)^2^+0.0470P] where P=(Fo^2^+2Fc^2^)/3'
_refine_ls_weighting_scheme calc
_refine_ls_wR_factor_all 0.1002
_refine_ls_wR_factor_obs 0.0923
_reflns_number_observed 2689
_reflns_number_total 3331
_reflns_observed_criterion >2sigma(I)
_cod_data_source_file a908151h.txt
_cod_data_source_block 1b.acetone
_cod_depositor_comments
;
The following automatic conversions were performed:

'_refine_ls_weighting_scheme' value 'calc w=1/[s^2^(Fo^2^)+(
0.0660P)^2^+0.0470P] where P=(Fo^2^+2Fc^2^)/3' was changed to 'calc'.
New tag '_refine_ls_weighting_details' was created. The value of the
new tag was set to 'w=1/[s^2^(Fo^2^)+( 0.0660P)^2^+0.0470P] where
P=(Fo^2^+2Fc^2^)/3'.

Automatic conversion script
Id: cif_fix_values 3143 2015-03-26 13:38:13Z robertas 
;
_cod_original_sg_symbol_H-M P-1
_cod_database_code 7203929

loop_
_symmetry_equiv_pos_as_xyz
'x, y, z'
'-x, -y, -z'

loop_
_atom_site_aniso_label
_atom_site_aniso_U_11
_atom_site_aniso_U_22
_atom_site_aniso_U_33
_atom_site_aniso_U_23
_atom_site_aniso_U_13
_atom_site_aniso_U_12
O1 0.0142(4) 0.0175(4) 0.0097(4) -0.0014(3) -0.0044(4) -0.0020(4)
C1 0.0095(6) 0.0083(6) 0.0152(6) -0.0006(5) -0.0009(5) -0.0013(5)
C2 0.0093(6) 0.0086(6) 0.0127(6) -0.0001(5) 0.0002(5) -0.0039(5)
C3 0.0101(6) 0.0076(6) 0.0152(6) 0.0000(5) -0.0014(5) -0.0027(5)
C4 0.0112(6) 0.0105(6) 0.0172(6) 0.0001(5) -0.0019(5) -0.0003(5)
C5 0.0151(6) 0.0151(6) 0.0142(6) 0.0020(5) -0.0048(5) -0.0023(5)
C6 0.0148(6) 0.0146(6) 0.0110(6) -0.0012(5) -0.0013(5) -0.0033(5)
C7 0.0101(6) 0.0084(6) 0.0137(6) -0.0005(5) 0.0010(5) -0.0037(5)
C8 0.0128(6) 0.0120(6) 0.0096(5) -0.0003(5) -0.0021(5) -0.0052(5)
C9 0.0142(6) 0.0129(6) 0.0090(5) -0.0009(5) -0.0021(5) -0.0051(5)
C10 0.0115(6) 0.0124(6) 0.0095(6) -0.0015(5) -0.0035(5) 0.0000(5)
C11 0.0100(6) 0.0131(6) 0.0113(6) -0.0001(5) -0.0027(5) 0.0026(5)
C12 0.0144(6) 0.0151(6) 0.0164(6) 0.0004(5) -0.0044(5) -0.0014(5)
C13 0.0170(7) 0.0203(7) 0.0203(7) 0.0061(5) -0.0041(5) -0.0056(6)
C14 0.0147(6) 0.0277(8) 0.0123(6) 0.0041(5) 0.0000(5) -0.0004(6)
C15 0.0146(6) 0.0225(7) 0.0111(6) -0.0014(5) -0.0026(5) 0.0026(6)
C16 0.0103(6) 0.0153(6) 0.0117(6) -0.0012(5) -0.0037(5) 0.0036(5)
C17 0.0113(6) 0.0151(6) 0.0122(6) -0.0020(5) -0.0048(5) 0.0033(5)
C18 0.0194(7) 0.0170(6) 0.0138(6) -0.0063(5) -0.0077(5) 0.0038(6)
C19 0.0250(7) 0.0140(6) 0.0228(7) -0.0060(5) -0.0129(6) 0.0000(6)
C20 0.0230(7) 0.0164(7) 0.0225(7) -0.0002(5) -0.0092(6) -0.0065(6)
C21 0.0160(6) 0.0168(6) 0.0149(6) -0.0019(5) -0.0036(5) -0.0031(6)
C22 0.0108(6) 0.0112(6) 0.0125(6) -0.0021(5) -0.0051(5) 0.0015(5)
O1A 0.0219(5) 0.0207(5) 0.0134(4) 0.0010(4) -0.0015(4) -0.0067(4)
C1A 0.0174(6) 0.0205(7) 0.0134(6) -0.0027(5) -0.0053(5) -0.0079(6)
C2A 0.0180(7) 0.0267(8) 0.0249(7) -0.0037(6) 0.0007(6) -0.0090(6)
C3A 0.0275(8) 0.0184(7) 0.0248(7) -0.0010(6) -0.0018(6) -0.0088(6)

loop_
_atom_site_label
_atom_site_type_symbol
_atom_site_fract_x
_atom_site_fract_y
_atom_site_fract_z
_atom_site_U_iso_or_equiv
_atom_site_thermal_displace_type
_atom_site_occupancy
_atom_site_calc_flag
_atom_site_refinement_flags
_atom_site_disorder_group
O1 O 0.39740(11) 0.47969(10) 0.69211(6) 0.0138(2) Uani 1 d . .
H1O H 0.47974(11) 0.50091(10) 0.64029(6) 0.037(5) Uiso 1 d R .
C1 C 0.8621(2) 0.12610(14) 0.52783(9) 0.0118(3) Uani 1 d . .
H1 H 0.7689(2) 0.21138(14) 0.54659(9) 0.020(4) Uiso 1 calc R .
C2 C 0.94751(15) 0.05688(14) 0.60160(9) 0.0107(3) Uani 1 d . .
C3 C 0.9109(2) 0.07255(13) 0.42662(9) 0.0115(3) Uani 1 d . .
C4 C 0.8223(2) 0.14195(14) 0.35115(10) 0.0140(3) Uani 1 d . .
H4 H 0.7308(2) 0.22889(14) 0.36863(10) 0.019(4) Uiso 1 calc R .
C5 C 1.1323(2) -0.08469(15) 0.74543(10) 0.0151(3) Uani 1 d . .
H5 H 1.1943(2) -0.13038(15) 0.79369(10) 0.017(4) Uiso 1 calc R .
C6 C 0.9925(2) 0.04304(14) 0.77434(9) 0.0140(3) Uani 1 d . .
H6 H 0.9628(2) 0.08177(14) 0.84171(9) 0.020(4) Uiso 1 calc R .
C7 C 0.89979(15) 0.11129(14) 0.70620(9) 0.0116(3) Uani 1 d . .
C8 C 0.7518(2) 0.23542(14) 0.73703(9) 0.0114(3) Uani 1 d . .
C9 C 0.6268(2) 0.33715(14) 0.75727(9) 0.0119(3) Uani 1 d . .
C10 C 0.46703(15) 0.45785(14) 0.77905(9) 0.0114(3) Uani 1 d . .
C11 C 0.3358(2) 0.41093(14) 0.87966(9) 0.0125(3) Uani 1 d . .
C12 C 0.2603(2) 0.28305(15) 0.89975(10) 0.0157(3) Uani 1 d . .
H12 H 0.2836(2) 0.21325(15) 0.84686(10) 0.024(4) Uiso 1 calc R .
C13 C 0.1485(2) 0.2587(2) 1.00013(10) 0.0199(3) Uani 1 d . .
H13 H 0.0947(2) 0.1717(2) 1.01560(10) 0.024(4) Uiso 1 calc R .
C14 C 0.1157(2) 0.3619(2) 1.07757(10) 0.0203(3) Uani 1 d . .
H14 H 0.0412(2) 0.3431(2) 1.14554(10) 0.028(4) Uiso 1 calc R .
C15 C 0.1903(2) 0.4914(2) 1.05679(10) 0.0174(3) Uani 1 d . .
H15 H 0.1666(2) 0.5613(2) 1.10965(10) 0.029(4) Uiso 1 calc R .
C16 C 0.3008(2) 0.51691(14) 0.95659(9) 0.0134(3) Uani 1 d . .
C17 C 0.3955(2) 0.64233(15) 0.91085(9) 0.0135(3) Uani 1 d . .
C18 C 0.3984(2) 0.77866(15) 0.95136(10) 0.0168(3) Uani 1 d . .
H18 H 0.3346(2) 0.80102(15) 1.02169(10) 0.024(4) Uiso 1 calc R .
C19 C 0.4962(2) 0.8807(2) 0.88695(11) 0.0194(3) Uani 1 d . .
H19 H 0.4978(2) 0.9740(2) 0.91367(11) 0.022(4) Uiso 1 calc R .
C20 C 0.5924(2) 0.8489(2) 0.78360(11) 0.0197(3) Uani 1 d . .
H20 H 0.6576(2) 0.9206(2) 0.74072(11) 0.030(4) Uiso 1 calc R .
C21 C 0.5925(2) 0.71123(15) 0.74326(10) 0.0161(3) Uani 1 d . .
H21 H 0.6589(2) 0.68770(15) 0.67355(10) 0.023(4) Uiso 1 calc R .
C22 C 0.4940(2) 0.61043(14) 0.80696(9) 0.0116(3) Uani 1 d . .
O1A O 0.68274(12) 0.50648(11) 0.51733(7) 0.0194(2) Uani 1 d . .
C1A C 0.7528(2) 0.5950(2) 0.44865(10) 0.0161(3) Uani 1 d . .
C2A C 0.9263(2) 0.5391(2) 0.37285(11) 0.0239(3) Uani 1 d . .
H2AA H 1.0125(3) 0.5817(10) 0.3889(5) 0.032(4) Uiso 1 calc R .
H2AB H 0.9237(4) 0.5739(11) 0.30098(13) 0.039(5) Uiso 1 calc R .
H2AC H 0.9554(6) 0.4256(2) 0.3794(6) 0.043(5) Uiso 1 calc R .
C3A C 0.6729(2) 0.7642(2) 0.43870(11) 0.0243(3) Uani 1 d . .
H3AA H 0.6677(15) 0.7926(4) 0.3667(3) 0.061(6) Uiso 1 calc R .
H3AB H 0.7421(9) 0.8266(2) 0.4554(10) 0.064(7) Uiso 1 calc R .
H3AC H 0.5568(6) 0.7836(3) 0.4875(7) 0.054(6) Uiso 1 calc R .

loop_
_atom_type_symbol
_atom_type_description
_atom_type_scat_dispersion_real
_atom_type_scat_dispersion_imag
_atom_type_scat_source
C C .0033 .0016 'International Tables Vol C Tables 4.2.6.8 and 6.1.1.4'
H H .0000 .0000 'International Tables Vol C Tables 4.2.6.8 and 6.1.1.4'
O O .0106 .0060 'International Tables Vol C Tables 4.2.6.8 and 6.1.1.4'

loop_
_geom_angle_atom_site_label_1
_geom_angle_atom_site_label_2
_geom_angle_atom_site_label_3
_geom_angle
_geom_angle_site_symmetry_1
_geom_angle_site_symmetry_3
_geom_angle_publ_flag
C10 O1 H1O 103.20(6) . . ?
C2 C1 C3 121.64(11) . . ?
C2 C1 H1 119.18(7) . . ?
C3 C1 H1 119.18(7) . . ?
C1 C2 C3 119.34(11) . 2_756 ?
C1 C2 C7 122.41(10) . . ?
C3 C2 C7 118.25(11) 2_756 . ?
C1 C3 C4 121.82(10) . . ?
C1 C3 C2 119.02(11) . 2_756 ?
C4 C3 C2 119.15(11) . 2_756 ?
C5 C4 C3 120.91(11) 2_756 . ?
C5 C4 H4 119.54(7) 2_756 . ?
C3 C4 H4 119.55(7) . . ?
C4 C5 C6 120.50(11) 2_756 . ?
C4 C5 H5 119.75(7) 2_756 . ?
C6 C5 H5 119.75(7) . . ?
C7 C6 C5 121.07(11) . . ?
C7 C6 H6 119.46(7) . . ?
C5 C6 H6 119.46(7) . . ?
C6 C7 C8 121.43(11) . . ?
C6 C7 C2 120.06(10) . . ?
C8 C7 C2 118.50(10) . . ?
C9 C8 C7 176.06(12) . . ?
C8 C9 C10 176.46(13) . . ?
O1 C10 C9 109.89(9) . . ?
O1 C10 C11 110.08(10) . . ?
C9 C10 C11 110.29(10) . . ?
O1 C10 C22 112.26(10) . . ?
C9 C10 C22 112.21(10) . . ?
C11 C10 C22 101.86(9) . . ?
C12 C11 C16 121.56(12) . . ?
C12 C11 C10 128.09(11) . . ?
C16 C11 C10 110.33(11) . . ?
C11 C12 C13 118.43(12) . . ?
C11 C12 H12 120.79(7) . . ?
C13 C12 H12 120.79(8) . . ?
C12 C13 C14 120.29(13) . . ?
C12 C13 H13 119.85(8) . . ?
C14 C13 H13 119.85(8) . . ?
C15 C14 C13 121.16(12) . . ?
C15 C14 H14 119.42(8) . . ?
C13 C14 H14 119.42(8) . . ?
C14 C15 C16 118.77(12) . . ?
C14 C15 H15 120.61(8) . . ?
C16 C15 H15 120.61(8) . . ?
C15 C16 C11 119.78(13) . . ?
C15 C16 C17 131.44(12) . . ?
C11 C16 C17 108.78(11) . . ?
C18 C17 C22 119.41(13) . . ?
C18 C17 C16 131.79(11) . . ?
C22 C17 C16 108.78(11) . . ?
C19 C18 C17 118.88(12) . . ?
C19 C18 H18 120.56(7) . . ?
C17 C18 H18 120.56(8) . . ?
C18 C19 C20 121.32(12) . . ?
C18 C19 H19 119.34(7) . . ?
C20 C19 H19 119.34(9) . . ?
C21 C20 C19 120.05(14) . . ?
C21 C20 H20 119.98(8) . . ?
C19 C20 H20 119.98(9) . . ?
C22 C21 C20 118.64(12) . . ?
C22 C21 H21 120.68(7) . . ?
C20 C21 H21 120.68(8) . . ?
C21 C22 C17 121.68(12) . . ?
C21 C22 C10 128.14(11) . . ?
C17 C22 C10 110.13(11) . . ?
O1A C1A C3A 121.59(12) . . ?
O1A C1A C2A 120.93(12) . . ?
C3A C1A C2A 117.44(13) . . ?
C1A C2A H2AA 109.47(8) . . ?
C1A C2A H2AB 109.47(8) . . ?
H2AA C2A H2AB 109.5 . . ?
C1A C2A H2AC 109.47(8) . . ?
H2AA C2A H2AC 109.5 . . ?
H2AB C2A H2AC 109.5 . . ?
C1A C3A H3AA 109.47(7) . . ?
C1A C3A H3AB 109.47(8) . . ?
H3AA C3A H3AB 109.5 . . ?
C1A C3A H3AC 109.47(8) . . ?
H3AA C3A H3AC 109.5 . . ?
H3AB C3A H3AC 109.5 . . ?

loop_
_geom_bond_atom_site_label_1
_geom_bond_atom_site_label_2
_geom_bond_distance
_geom_bond_site_symmetry_2
_geom_bond_publ_flag
O1 C10 1.4371(14) . ?
O1 H1O 0.85 . ?
C1 C2 1.400(2) . ?
C1 C3 1.407(2) . ?
C1 H1 0.95 . ?
C2 C3 1.442(2) 2_756 ?
C2 C7 1.453(2) . ?
C3 C4 1.436(2) . ?
C3 C2 1.442(2) 2_756 ?
C4 C5 1.366(2) 2_756 ?
C4 H4 0.95 . ?
C5 C4 1.366(2) 2_756 ?
C5 C6 1.425(2) . ?
C5 H5 0.95 . ?
C6 C7 1.378(2) . ?
C6 H6 0.95 . ?
C7 C8 1.448(2) . ?
C8 C9 1.200(2) . ?
C9 C10 1.485(2) . ?
C10 C11 1.530(2) . ?
C10 C22 1.536(2) . ?
C11 C12 1.381(2) . ?
C11 C16 1.408(2) . ?
C12 C13 1.403(2) . ?
C12 H12 0.95 . ?
C13 C14 1.399(2) . ?
C13 H13 0.95 . ?
C14 C15 1.389(2) . ?
C14 H14 0.95 . ?
C15 C16 1.399(2) . ?
C15 H15 0.95 . ?
C16 C17 1.473(2) . ?
C17 C18 1.400(2) . ?
C17 C22 1.409(2) . ?
C18 C19 1.390(2) . ?
C18 H18 0.95 . ?
C19 C20 1.399(2) . ?
C19 H19 0.95 . ?
C20 C21 1.401(2) . ?
C20 H20 0.95 . ?
C21 C22 1.382(2) . ?
C21 H21 0.95 . ?
O1A C1A 1.222(2) . ?
C1A C3A 1.505(2) . ?
C1A C2A 1.508(2) . ?
C2A H2AA 0.98 . ?
C2A H2AB 0.98 . ?
C2A H2AC 0.98 . ?
C3A H3AA 0.98 . ?
C3A H3AB 0.98 . ?
C3A H3AC 0.98 . ?

loop_
_geom_torsion_atom_site_label_1
_geom_torsion_atom_site_label_2
_geom_torsion_atom_site_label_3
_geom_torsion_atom_site_label_4
_geom_torsion
_geom_torsion_site_symmetry_1
_geom_torsion_site_symmetry_2
_geom_torsion_site_symmetry_3
_geom_torsion_site_symmetry_4
_geom_torsion_publ_flag
C3 C1 C2 C3 0.0(2) . . . 2_756 ?
C3 C1 C2 C7 179.54(12) . . . . ?
C2 C1 C3 C4 179.20(12) . . . . ?
C2 C1 C3 C2 0.0(2) . . . 2_756 ?
C1 C3 C4 C5 -177.64(13) . . . 2_756 ?
C2 C3 C4 C5 1.6(2) 2_756 . . 2_756 ?
C4 C5 C6 C7 0.3(2) 2_756 . . . ?
C5 C6 C7 C8 176.52(12) . . . . ?
C5 C6 C7 C2 -2.2(2) . . . . ?
C1 C2 C7 C6 -177.35(12) . . . . ?
C3 C2 C7 C6 2.2(2) 2_756 . . . ?
C1 C2 C7 C8 3.9(2) . . . . ?
C3 C2 C7 C8 -176.57(11) 2_756 . . . ?
C6 C7 C8 C9 -167.7(19) . . . . ?
C2 C7 C8 C9 11.1(20) . . . . ?
C7 C8 C9 C10 30.9(36) . . . . ?
C8 C9 C10 O1 -36.7(20) . . . . ?
C8 C9 C10 C11 84.9(20) . . . . ?
C8 C9 C10 C22 -162.3(20) . . . . ?
O1 C10 C11 C12 59.34(15) . . . . ?
C9 C10 C11 C12 -62.1(2) . . . . ?
C22 C10 C11 C12 178.62(11) . . . . ?
O1 C10 C11 C16 -122.46(10) . . . . ?
C9 C10 C11 C16 116.12(11) . . . . ?
C22 C10 C11 C16 -3.18(12) . . . . ?
C16 C11 C12 C13 -1.0(2) . . . . ?
C10 C11 C12 C13 177.01(11) . . . . ?
C11 C12 C13 C14 -0.3(2) . . . . ?
C12 C13 C14 C15 1.0(2) . . . . ?
C13 C14 C15 C16 -0.5(2) . . . . ?
C14 C15 C16 C11 -0.8(2) . . . . ?
C14 C15 C16 C17 178.95(12) . . . . ?
C12 C11 C16 C15 1.5(2) . . . . ?
C10 C11 C16 C15 -176.79(10) . . . . ?
C12 C11 C16 C17 -178.23(10) . . . . ?
C10 C11 C16 C17 3.44(13) . . . . ?
C15 C16 C17 C18 -3.6(2) . . . . ?
C11 C16 C17 C18 176.17(12) . . . . ?
C15 C16 C17 C22 178.04(12) . . . . ?
C11 C16 C17 C22 -2.22(13) . . . . ?
C22 C17 C18 C19 1.3(2) . . . . ?
C16 C17 C18 C19 -176.97(12) . . . . ?
C17 C18 C19 C20 -0.7(2) . . . . ?
C18 C19 C20 C21 -0.5(2) . . . . ?
C19 C20 C21 C22 1.1(2) . . . . ?
C20 C21 C22 C17 -0.5(2) . . . . ?
C20 C21 C22 C10 176.88(11) . . . . ?
C18 C17 C22 C21 -0.7(2) . . . . ?
C16 C17 C22 C21 177.91(10) . . . . ?
C18 C17 C22 C10 -178.50(10) . . . . ?
C16 C17 C22 C10 0.13(13) . . . . ?
O1 C10 C22 C21 -58.1(2) . . . . ?
C9 C10 C22 C21 66.3(2) . . . . ?
C11 C10 C22 C21 -175.81(11) . . . . ?
O1 C10 C22 C17 119.51(10) . . . . ?
C9 C10 C22 C17 -116.15(11) . . . . ?
C11 C10 C22 C17 1.79(12) . . . . ?
